data_4076582
loop_
_publ_author_name
'Krupski, Sergei'
'Dickschat, Julia V.'
'Hepp, Alexander'
'Pape, Tania'
'Hahn, F. Ekkehardt'

_publ_section_title
;
 Synthesis and Characterization of Rigid Ditopic N-Heterocyclic
 Benzobisgermylenes and -stannylenes
;
_journal_issue 5
_journal_name_full Organometallics
_journal_page_first 2078
_journal_paper_doi 10.1021/om3000604
_journal_volume 31
_journal_year 2012
_chemical_formula_moiety 'C34 H74 N6 Si4 Sn2'
_chemical_formula_sum 'C34 H74 N6 Si4 Sn2'
_chemical_formula_weight 916.73
_chemical_name_systematic
;
 ?
;
_space_group_IT_number 14
_symmetry_cell_setting monoclinic
_symmetry_space_group_name_Hall '-P 2ybc'
_symmetry_space_group_name_H-M 'P 1 21/c 1'
_atom_sites_solution_hydrogens geom
_atom_sites_solution_primary direct
_atom_sites_solution_secondary difmap
_audit_creation_method SHELXL-97
_cell_angle_alpha 90.00
_cell_angle_beta 92.1880(10)
_cell_angle_gamma 90.00
_cell_formula_units_Z 2
_cell_length_a 13.1239(5)
_cell_length_b 11.0728(4)
_cell_length_c 16.2589(7)
_cell_measurement_reflns_used 900
_cell_measurement_temperature 153(2)
_cell_measurement_theta_max 22.5
_cell_measurement_theta_min 1
_cell_volume 2360.99(16)
_computing_cell_refinement 'APEX2(Bruker AXS, 2007)'
_computing_data_collection 'APEX2(Bruker AXS, 2007)'
_computing_data_reduction 'SAINT,SADABS (Bruker AXS, 2007 )'
_computing_molecular_graphics
;
ORTEP3,L.J. Farrugia, J. Appl. Cryst. (1997) 30, 565
;
_computing_structure_refinement
;
SHELXL-97, G. M. Sheldrick, Acta Cryst. (2008) A64, 112-122
;
_computing_structure_solution
;
SHELXS-97 , G. M. Sheldrick, Acta Cryst. (2008) A64, 112-122
;
_diffrn_ambient_temperature 153(2)
_diffrn_detector_area_resol_mean 80
_diffrn_measured_fraction_theta_full 1.000
_diffrn_measured_fraction_theta_max 1.000
_diffrn_measurement_device_type 'CCD area detector'
_diffrn_measurement_method 'Omega and Phi scans'
_diffrn_radiation_monochromator graphite
_diffrn_radiation_source 'rotating anode'
_diffrn_radiation_type MoK\a
_diffrn_radiation_wavelength 0.71073
_diffrn_reflns_av_R_equivalents 0.0465
_diffrn_reflns_av_sigmaI/netI 0.0411
_diffrn_reflns_limit_h_max 17
_diffrn_reflns_limit_h_min -17
_diffrn_reflns_limit_k_max 15
_diffrn_reflns_limit_k_min -15
_diffrn_reflns_limit_l_max 22
_diffrn_reflns_limit_l_min -22
_diffrn_reflns_number 25781
_diffrn_reflns_theta_full 25.00
_diffrn_reflns_theta_max 29.13
_diffrn_reflns_theta_min 1.55
_exptl_absorpt_coefficient_mu 1.187
_exptl_absorpt_correction_T_max 0.9882
_exptl_absorpt_correction_T_min 0.8706
_exptl_absorpt_correction_type multi-scan
_exptl_absorpt_process_details
; 
 Corrections were done with the SADABS program, utilizing the none merged
 raw data obtained from the integration process. Integration and final cell
 refinement were done with SAINT.

 SADABS reports ratio of Tmin/Tmax =  0.830686 

;
_exptl_crystal_colour red
_exptl_crystal_density_diffrn 1.290
_exptl_crystal_density_method 'not measured'
_exptl_crystal_description plate
_exptl_crystal_F_000 952
_exptl_crystal_size_max 0.12
_exptl_crystal_size_mid 0.07
_exptl_crystal_size_min 0.01
_refine_diff_density_max 0.625
_refine_diff_density_min -0.383
_refine_diff_density_rms 0.082
_refine_ls_extinction_method none
_refine_ls_goodness_of_fit_ref 1.029
_refine_ls_hydrogen_treatment noref
_refine_ls_matrix_type full
_refine_ls_number_parameters 218
_refine_ls_number_reflns 6351
_refine_ls_number_restraints 0
_refine_ls_restrained_S_all 1.029
_refine_ls_R_factor_all 0.0445
_refine_ls_R_factor_gt 0.0300
_refine_ls_shift/su_max 0.001
_refine_ls_shift/su_mean 0.000
_refine_ls_structure_factor_coef Fsqd
_refine_ls_weighting_details 'calc w=1/[\s^2^(Fo^2^)+(0.0263P)^2^+0.2504P] where P=(Fo^2^+2Fc^2^)/3'
_refine_ls_weighting_scheme calc
_refine_ls_wR_factor_gt 0.0602
_refine_ls_wR_factor_ref 0.0656
_reflns_number_gt 5004
_reflns_number_total 6351
_reflns_threshold_expression >2sigma(I)
_cod_data_source_file om3000604_si_002.cif
_cod_data_source_block Bisstannylene_6c
_cod_original_sg_symbol_H-M 'P 21/c'
_cod_database_code 4076582

loop_
_symmetry_equiv_pos_as_xyz
'x, y, z'
'-x, y+1/2, -z+1/2'
'-x, -y, -z'
'x, -y-1/2, z-1/2'

loop_
_atom_site_label
_atom_site_type_symbol
_atom_site_fract_x
_atom_site_fract_y
_atom_site_fract_z
_atom_site_U_iso_or_equiv
_atom_site_adp_type
_atom_site_occupancy
_atom_site_symmetry_multiplicity
_atom_site_calc_flag
_atom_site_refinement_flags
C1 C 0.41594(16) -0.05049(18) 0.54093(12) 0.0198(4) Uani 1 1 d .
H1 H 0.3597 -0.0835 0.5684 0.024 Uiso 1 1 calc R
C2 C 0.39726(15) 0.02816(18) 0.47454(12) 0.0184(4) Uani 1 1 d .
C3 C 0.48524(16) 0.08182(18) 0.43208(12) 0.0187(4) Uani 1 1 d .
C4 C 0.21431(16) 0.01744(19) 0.48474(14) 0.0237(5) Uani 1 1 d .
H4A H 0.1570 0.0724 0.4699 0.028 Uiso 1 1 calc R
H4B H 0.2265 0.0220 0.5451 0.028 Uiso 1 1 calc R
C5 C 0.18251(18) -0.1125(2) 0.46187(15) 0.0294(5) Uani 1 1 d .
H5 H 0.2449 -0.1644 0.4635 0.035 Uiso 1 1 calc R
C6 C 0.1098(2) -0.1600(3) 0.5253(2) 0.0513(8) Uani 1 1 d .
H6A H 0.0525 -0.1039 0.5298 0.077 Uiso 1 1 calc R
H6B H 0.1461 -0.1671 0.5789 0.077 Uiso 1 1 calc R
H6C H 0.0841 -0.2395 0.5080 0.077 Uiso 1 1 calc R
C7 C 0.1336(2) -0.1182(3) 0.37587(17) 0.0460(7) Uani 1 1 d .
H7A H 0.1187 -0.2025 0.3615 0.069 Uiso 1 1 calc R
H7B H 0.1804 -0.0842 0.3364 0.069 Uiso 1 1 calc R
H7C H 0.0701 -0.0716 0.3742 0.069 Uiso 1 1 calc R
C8 C 0.54739(17) 0.2097(2) 0.32671(14) 0.0253(5) Uani 1 1 d .
H8A H 0.5909 0.1423 0.3087 0.030 Uiso 1 1 calc R
H8B H 0.5893 0.2607 0.3648 0.030 Uiso 1 1 calc R
C9 C 0.5153(2) 0.2844(2) 0.25195(15) 0.0352(6) Uani 1 1 d .
H9 H 0.4615 0.2390 0.2196 0.042 Uiso 1 1 calc R
C10 C 0.6066(2) 0.3018(3) 0.19808(18) 0.0537(8) Uani 1 1 d .
H10A H 0.5855 0.3468 0.1484 0.081 Uiso 1 1 calc R
H10B H 0.6334 0.2228 0.1825 0.081 Uiso 1 1 calc R
H10C H 0.6598 0.3471 0.2287 0.081 Uiso 1 1 calc R
C11 C 0.4718(2) 0.4065(3) 0.2758(2) 0.0598(9) Uani 1 1 d .
H11A H 0.4146 0.3942 0.3120 0.090 Uiso 1 1 calc R
H11B H 0.4477 0.4495 0.2261 0.090 Uiso 1 1 calc R
H11C H 0.5249 0.4542 0.3047 0.090 Uiso 1 1 calc R
C12 C 0.4079(2) 0.3373(3) 0.52069(18) 0.0500(8) Uani 1 1 d .
H12A H 0.4067 0.2519 0.5365 0.075 Uiso 1 1 calc R
H12B H 0.4272 0.3866 0.5688 0.075 Uiso 1 1 calc R
H12C H 0.4575 0.3492 0.4779 0.075 Uiso 1 1 calc R
C14 C 0.1898(3) 0.3436(3) 0.56322(16) 0.0518(8) Uani 1 1 d .
H14A H 0.1213 0.3738 0.5484 0.078 Uiso 1 1 calc R
H14B H 0.2140 0.3806 0.6152 0.078 Uiso 1 1 calc R
H14C H 0.1875 0.2557 0.5696 0.078 Uiso 1 1 calc R
C15 C 0.0580(2) 0.2463(3) 0.28447(19) 0.0516(8) Uani 1 1 d .
H15A H 0.0920 0.2094 0.2381 0.077 Uiso 1 1 calc R
H15B H -0.0088 0.2774 0.2655 0.077 Uiso 1 1 calc R
H15C H 0.0489 0.1856 0.3274 0.077 Uiso 1 1 calc R
C16 C 0.1819(3) 0.4638(3) 0.23896(19) 0.0636(10) Uani 1 1 d .
H16A H 0.2187 0.5354 0.2595 0.095 Uiso 1 1 calc R
H16B H 0.1228 0.4890 0.2045 0.095 Uiso 1 1 calc R
H16C H 0.2274 0.4145 0.2063 0.095 Uiso 1 1 calc R
C17 C 0.0463(2) 0.4687(3) 0.3844(2) 0.0587(9) Uani 1 1 d .
H17A H 0.0203 0.4223 0.4304 0.088 Uiso 1 1 calc R
H17B H -0.0106 0.4924 0.3470 0.088 Uiso 1 1 calc R
H17C H 0.0812 0.5412 0.4056 0.088 Uiso 1 1 calc R
CC13 C 0.2871(3) 0.5518(3) 0.4722(2) 0.0610(9) Uani 1 1 d .
HC1A H 0.3394 0.5733 0.4332 0.091 Uiso 1 1 calc R
HC1B H 0.3055 0.5859 0.5263 0.091 Uiso 1 1 calc R
HC1C H 0.2211 0.5843 0.4527 0.091 Uiso 1 1 calc R
N1 N 0.46215(14) 0.15927(15) 0.37187(11) 0.0211(4) Uani 1 1 d .
N2 N 0.30590(13) 0.06041(15) 0.44470(11) 0.0201(4) Uani 1 1 d .
N3 N 0.24023(14) 0.31929(16) 0.38717(11) 0.0259(4) Uani 1 1 d .
Si1 Si 0.27846(6) 0.38342(6) 0.48032(4) 0.03063(16) Uani 1 1 d .
Si2 Si 0.13809(5) 0.37391(7) 0.32737(4) 0.03301(16) Uani 1 1 d .
Sn Sn 0.300005(12) 0.162774(13) 0.330839(9) 0.02262(5) Uani 1 1 d .

loop_
_atom_site_aniso_label
_atom_site_aniso_U_11
_atom_site_aniso_U_22
_atom_site_aniso_U_33
_atom_site_aniso_U_23
_atom_site_aniso_U_13
_atom_site_aniso_U_12
C1 0.0176(10) 0.0205(10) 0.0213(11) 0.0025(8) 0.0027(8) -0.0013(8)
C2 0.0190(10) 0.0159(10) 0.0206(10) -0.0021(8) 0.0027(8) 0.0010(8)
C3 0.0238(11) 0.0160(10) 0.0164(10) 0.0004(8) 0.0003(8) 0.0008(8)
C4 0.0207(11) 0.0248(11) 0.0257(11) 0.0011(9) 0.0021(9) 0.0018(9)
C5 0.0224(12) 0.0274(12) 0.0381(14) -0.0026(10) -0.0006(10) -0.0023(10)
C6 0.0493(18) 0.0426(16) 0.063(2) -0.0020(15) 0.0178(15) -0.0166(14)
C7 0.0435(17) 0.0450(16) 0.0488(17) -0.0100(14) -0.0085(14) -0.0091(13)
C8 0.0273(12) 0.0234(11) 0.0255(12) 0.0063(9) 0.0049(9) -0.0002(9)
C9 0.0369(15) 0.0380(14) 0.0310(13) 0.0137(11) 0.0046(11) -0.0005(12)
C10 0.062(2) 0.0576(19) 0.0428(17) 0.0241(14) 0.0207(15) 0.0073(16)
C11 0.060(2) 0.0395(17) 0.081(2) 0.0316(16) 0.0269(18) 0.0158(15)
C12 0.0522(18) 0.0512(18) 0.0450(17) -0.0249(14) -0.0190(14) 0.0141(14)
C14 0.067(2) 0.059(2) 0.0296(14) -0.0057(14) 0.0090(14) 0.0094(16)
C15 0.0353(16) 0.064(2) 0.0541(19) 0.0042(16) -0.0136(14) 0.0095(14)
C16 0.060(2) 0.079(2) 0.0519(19) 0.0359(18) 0.0009(16) 0.0112(18)
C17 0.0481(19) 0.066(2) 0.061(2) -0.0025(17) -0.0026(16) 0.0310(16)
CC13 0.077(2) 0.0310(16) 0.074(2) -0.0086(15) -0.0102(19) 0.0028(15)
N1 0.0247(9) 0.0188(9) 0.0198(9) 0.0020(7) 0.0010(7) 0.0021(7)
N2 0.0191(9) 0.0203(9) 0.0209(9) 0.0016(7) -0.0006(7) 0.0008(7)
N3 0.0277(10) 0.0251(10) 0.0247(10) 0.0020(8) 0.0005(8) 0.0103(8)
Si1 0.0374(4) 0.0252(3) 0.0291(4) -0.0040(3) -0.0003(3) 0.0071(3)
Si2 0.0320(4) 0.0382(4) 0.0288(4) 0.0090(3) 0.0015(3) 0.0137(3)
Sn 0.02531(9) 0.02362(8) 0.01864(8) 0.00054(6) -0.00285(6) 0.00516(7)

loop_
_atom_type_symbol
_atom_type_description
_atom_type_scat_dispersion_real
_atom_type_scat_dispersion_imag
_atom_type_scat_source
C C 0.0033 0.0016 'International Tables Vol C Tables 4.2.6.8 and 6.1.1.4'
H H 0.0000 0.0000 'International Tables Vol C Tables 4.2.6.8 and 6.1.1.4'
N N 0.0061 0.0033 'International Tables Vol C Tables 4.2.6.8 and 6.1.1.4'
Si Si 0.0817 0.0704 'International Tables Vol C Tables 4.2.6.8 and 6.1.1.4'
Sn Sn -0.6537 1.4246 'International Tables Vol C Tables 4.2.6.8 and 6.1.1.4'

loop_
_geom_angle_atom_site_label_1
_geom_angle_atom_site_label_2
_geom_angle_atom_site_label_3
_geom_angle
_geom_angle_site_symmetry_1
_geom_angle_site_symmetry_3
C3 C1 C2 121.97(19) 3_656 .
C3 C1 H1 119.0 3_656 .
C2 C1 H1 119.0 . .
N2 C2 C1 125.36(19) . .
N2 C2 C3 115.39(18) . .
C1 C2 C3 119.24(18) . .
N1 C3 C1 125.11(19) . 3_656
N1 C3 C2 116.09(18) . .
C1 C3 C2 118.78(17) 3_656 .
N2 C4 C5 114.50(18) . .
N2 C4 H4A 108.6 . .
C5 C4 H4A 108.6 . .
N2 C4 H4B 108.6 . .
C5 C4 H4B 108.6 . .
H4A C4 H4B 107.6 . .
C7 C5 C6 110.8(2) . .
C7 C5 C4 111.3(2) . .
C6 C5 C4 109.3(2) . .
C7 C5 H5 108.5 . .
C6 C5 H5 108.5 . .
C4 C5 H5 108.5 . .
C5 C6 H6A 109.5 . .
C5 C6 H6B 109.5 . .
H6A C6 H6B 109.5 . .
C5 C6 H6C 109.5 . .
H6A C6 H6C 109.5 . .
H6B C6 H6C 109.5 . .
C5 C7 H7A 109.5 . .
C5 C7 H7B 109.5 . .
H7A C7 H7B 109.5 . .
C5 C7 H7C 109.5 . .
H7A C7 H7C 109.5 . .
H7B C7 H7C 109.5 . .
N1 C8 C9 114.43(19) . .
N1 C8 H8A 108.7 . .
C9 C8 H8A 108.7 . .
N1 C8 H8B 108.7 . .
C9 C8 H8B 108.7 . .
H8A C8 H8B 107.6 . .
C8 C9 C11 112.1(2) . .
C8 C9 C10 109.2(2) . .
C11 C9 C10 110.2(2) . .
C8 C9 H9 108.4 . .
C11 C9 H9 108.4 . .
C10 C9 H9 108.4 . .
C9 C10 H10A 109.5 . .
C9 C10 H10B 109.5 . .
H10A C10 H10B 109.5 . .
C9 C10 H10C 109.5 . .
H10A C10 H10C 109.5 . .
H10B C10 H10C 109.5 . .
C9 C11 H11A 109.5 . .
C9 C11 H11B 109.5 . .
H11A C11 H11B 109.5 . .
C9 C11 H11C 109.5 . .
H11A C11 H11C 109.5 . .
H11B C11 H11C 109.5 . .
Si1 C12 H12A 109.5 . .
Si1 C12 H12B 109.5 . .
H12A C12 H12B 109.5 . .
Si1 C12 H12C 109.5 . .
H12A C12 H12C 109.5 . .
H12B C12 H12C 109.5 . .
Si1 C14 H14A 109.5 . .
Si1 C14 H14B 109.5 . .
H14A C14 H14B 109.5 . .
Si1 C14 H14C 109.5 . .
H14A C14 H14C 109.5 . .
H14B C14 H14C 109.5 . .
Si2 C15 H15A 109.5 . .
Si2 C15 H15B 109.5 . .
H15A C15 H15B 109.5 . .
Si2 C15 H15C 109.5 . .
H15A C15 H15C 109.5 . .
H15B C15 H15C 109.5 . .
Si2 C16 H16A 109.5 . .
Si2 C16 H16B 109.5 . .
H16A C16 H16B 109.5 . .
Si2 C16 H16C 109.5 . .
H16A C16 H16C 109.5 . .
H16B C16 H16C 109.5 . .
Si2 C17 H17A 109.5 . .
Si2 C17 H17B 109.5 . .
H17A C17 H17B 109.5 . .
Si2 C17 H17C 109.5 . .
H17A C17 H17C 109.5 . .
H17B C17 H17C 109.5 . .
Si1 CC13 HC1A 109.5 . .
Si1 CC13 HC1B 109.5 . .
HC1A CC13 HC1B 109.5 . .
Si1 CC13 HC1C 109.5 . .
HC1A CC13 HC1C 109.5 . .
HC1B CC13 HC1C 109.5 . .
C3 N1 C8 117.16(18) . .
C3 N1 Sn 115.13(14) . .
C8 N1 Sn 125.83(13) . .
C2 N2 C4 119.67(17) . .
C2 N2 Sn 117.10(14) . .
C4 N2 Sn 123.00(13) . .
Si1 N3 Si2 122.67(11) . .
Si1 N3 Sn 127.80(10) . .
Si2 N3 Sn 109.45(10) . .
N3 Si1 C14 111.55(12) . .
N3 Si1 C12 115.14(11) . .
C14 Si1 C12 105.38(14) . .
N3 Si1 CC13 111.29(13) . .
C14 Si1 CC13 109.11(15) . .
C12 Si1 CC13 103.89(15) . .
N3 Si2 C16 111.41(12) . .
N3 Si2 C17 114.62(12) . .
C16 Si2 C17 107.87(15) . .
N3 Si2 C15 110.82(11) . .
C16 Si2 C15 107.52(16) . .
C17 Si2 C15 104.14(15) . .
N3 Sn N2 93.44(7) . .
N3 Sn N1 104.58(7) . .
N2 Sn N1 74.35(6) . .

loop_
_geom_bond_atom_site_label_1
_geom_bond_atom_site_label_2
_geom_bond_distance
_geom_bond_site_symmetry_2
C1 C3 1.397(3) 3_656
C1 C2 1.401(3) .
C1 H1 0.9500 .
C2 N2 1.325(3) .
C2 C3 1.491(3) .
C3 N1 1.328(2) .
C3 C1 1.397(3) 3_656
C4 N2 1.468(3) .
C4 C5 1.539(3) .
C4 H4A 0.9900 .
C4 H4B 0.9900 .
C5 C7 1.518(3) .
C5 C6 1.525(4) .
C5 H5 1.0000 .
C6 H6A 0.9800 .
C6 H6B 0.9800 .
C6 H6C 0.9800 .
C7 H7A 0.9800 .
C7 H7B 0.9800 .
C7 H7C 0.9800 .
C8 N1 1.471(3) .
C8 C9 1.517(3) .
C8 H8A 0.9900 .
C8 H8B 0.9900 .
C9 C11 1.523(4) .
C9 C10 1.524(4) .
C9 H9 1.0000 .
C10 H10A 0.9800 .
C10 H10B 0.9800 .
C10 H10C 0.9800 .
C11 H11A 0.9800 .
C11 H11B 0.9800 .
C11 H11C 0.9800 .
C12 Si1 1.868(3) .
C12 H12A 0.9800 .
C12 H12B 0.9800 .
C12 H12C 0.9800 .
C14 Si1 1.867(3) .
C14 H14A 0.9800 .
C14 H14B 0.9800 .
C14 H14C 0.9800 .
C15 Si2 1.879(3) .
C15 H15A 0.9800 .
C15 H15B 0.9800 .
C15 H15C 0.9800 .
C16 Si2 1.858(3) .
C16 H16A 0.9800 .
C16 H16B 0.9800 .
C16 H16C 0.9800 .
C17 Si2 1.870(3) .
C17 H17A 0.9800 .
C17 H17B 0.9800 .
C17 H17C 0.9800 .
CC13 Si1 1.873(3) .
CC13 HC1A 0.9800 .
CC13 HC1B 0.9800 .
CC13 HC1C 0.9800 .
N1 Sn 2.2061(18) .
N2 Sn 2.1695(17) .
N3 Si1 1.730(2) .
N3 Si2 1.7345(19) .
N3 Sn 2.1243(18) .
